data_2020377
loop_
_publ_author_name
'Gerault, Y.'
'Cudennec, Y.'
'Riou, A.'
'le Marouille, J.Y.'

_publ_section_title
;
 Bis(dichromate) de bismuth et de rubidium, Rb Bi (Cr2 O7)2
;
_journal_name_full 'Acta Crystallographica C (39,1983-)'
_journal_page_first 220
_journal_page_last 222
_journal_volume 40
_journal_year 1984
_chemical_formula_sum 'Bi Cr4 O14 Rb'
_chemical_name_systematic 'Rb Bi (Cr2 O7)2'
_space_group_IT_number 14
_symmetry_space_group_name_Hall '-P 2yab'
_symmetry_space_group_name_H-M 'P 1 21/a 1'
_cell_angle_alpha 90
_cell_angle_beta 91.47
_cell_angle_gamma 90
_cell_formula_units_Z 4
_cell_length_a 8.34
_cell_length_b 17.069
_cell_length_c 8.813
_cell_volume 1254.166
_citation_journal_id_ASTM ACSCEE
_cod_data_source_file Gerault_ACSCEE_1984_1331.cif
_cod_data_source_block Bi1Cr4O14Rb1
_cod_original_sg_symbol_Hall '-P 2ybc (z,y,-x)'
_cod_original_formula_sum 'Bi1 Cr4 O14 Rb1'
_cod_database_code 2020377

loop_
_symmetry_equiv_pos_as_xyz
x,y,z
-x+1/2,y+1/2,-z
-x,-y,-z
x-1/2,-y-1/2,z

loop_
_atom_site_label
_atom_site_type_symbol
_atom_site_fract_x
_atom_site_fract_y
_atom_site_fract_z
_atom_site_occupancy
_atom_site_U_iso_or_equiv
Cr1 Cr+6 0.0828 0.1841 0.2119 1 0.0
O6 O-2 0.1653 0.1465 -0.2815 1 0.0
Cr3 Cr+6 0.1651 0.70434 0.2365 1 0.0
Rb1 Rb+1 0.2464 0.37669 0.4984 1 0.0
O1 O-2 -0.1308 0.756 -0.0786 1 0.0
O11 O-2 0.1113 0.8398 -0.2003 1 0.0
O9 O-2 0.0562 0.7071 0.3811 1 0.0
O12 O-2 0.3766 0.7223 -0.3723 1 0.0
O5 O-2 0.3685 0.9634 0.2028 1 0.0
O4 O-2 0.4715 0.898 -0.2249 1 0.0
Cr4 Cr+6 0.4106 0.55838 0.2055 1 0.0
O13 O-2 0.6404 0.9498 -0.4498 1 0.0
O10 O-2 0.5672 0.8339 0.0954 1 0.0
O8 O-2 0.2255 0.7955 0.1981 1 0.0
O3 O-2 0.2999 0.6001 -0.1902 1 0.0
Bi1 Bi+3 0.28826 0.87586 -0.0029 1 0.0
O7 O-2 0.0383 0.9186 0.0734 1 0.0
O14 O-2 0.0002 0.0151 -0.3412 1 0.0
O2 O-2 0.232 0.004 -0.1333 1 0.0
Cr2 Cr+6 0.3688 0.05292 0.2696 1 0.0
